data_7037633
loop_
_publ_author_name
'M\"oller, F'
'Merz, K.'
'Herrmann, C.'
'Apfel, U.-P.'

_publ_section_title
;
 Bimetallic nickel complexes for selective CO2 carbon capture and
 sequestration.
;
_journal_issue 3
_journal_name_full 'Dalton transactions (Cambridge, England : 2003)'
_journal_page_first 904
_journal_page_last 907
_journal_paper_doi 10.1039/c5dt04267d
_journal_volume 45
_journal_year 2016
_chemical_formula_sum 'C46 H71 Cl4 N13 Ni2 O13'
_chemical_formula_weight 1273.37
_space_group_crystal_system monoclinic
_space_group_IT_number 14
_space_group_name_Hall '-P 2ybc'
_space_group_name_H-M_alt 'P 1 21/c 1'
_symmetry_space_group_name_Hall '-P 2ybc'
_symmetry_space_group_name_H-M 'P 1 21/c 1'
_atom_sites_solution_hydrogens mixed
_audit_creation_method SHELXL-2014/7
_audit_update_record
;
2015-12-07 deposited with the CCDC.
2015-12-08 downloaded from the CCDC.
;
_cell_angle_alpha 90
_cell_angle_beta 99.7407(18)
_cell_angle_gamma 90
_cell_formula_units_Z 4
_cell_length_a 12.3126(2)
_cell_length_b 20.4330(3)
_cell_length_c 23.8954(5)
_cell_measurement_reflns_used 12011
_cell_measurement_temperature 170(2)
_cell_measurement_theta_max 75.230
_cell_measurement_theta_min 4.250
_cell_volume 5925.02(18)
_computing_data_collection
;
CrysAlisPro, Agilent Technologies,
Version 1.171.37.34 (release 22-05-2014 CrysAlis171 .NET)
(compiled May 22 2014,16:03:01)
;
_computing_molecular_graphics 'Olex2 (Dolomanov et al., 2009)'
_computing_publication_material 'Olex2 (Dolomanov et al., 2009)'
_computing_structure_refinement 'SHELXL-2014/7 (Sheldrick, 2014)'
_computing_structure_solution 'Olex2 (Dolomanov et al., 2009)'
_diffrn_ambient_temperature 170(2)
_diffrn_measured_fraction_theta_full 0.996
_diffrn_measured_fraction_theta_max 0.966
_diffrn_measurement_device_type 'SuperNova, Single source at offset, Atlas'
_diffrn_radiation_type CuK\a
_diffrn_radiation_wavelength 1.54184
_diffrn_reflns_av_R_equivalents 0.0225
_diffrn_reflns_av_unetI/netI 0.0307
_diffrn_reflns_laue_measured_fraction_full 0.996
_diffrn_reflns_laue_measured_fraction_max 0.966
_diffrn_reflns_limit_h_max 10
_diffrn_reflns_limit_h_min -15
_diffrn_reflns_limit_k_max 25
_diffrn_reflns_limit_k_min -23
_diffrn_reflns_limit_l_max 29
_diffrn_reflns_limit_l_min -28
_diffrn_reflns_number 23826
_diffrn_reflns_point_group_measured_fraction_full 0.996
_diffrn_reflns_point_group_measured_fraction_max 0.966
_diffrn_reflns_theta_full 67.684
_diffrn_reflns_theta_max 76.371
_diffrn_reflns_theta_min 3.642
_exptl_absorpt_coefficient_mu 3.029
_exptl_crystal_colour blue
_exptl_crystal_density_diffrn 1.427
_exptl_crystal_description needle
_exptl_crystal_F_000 2664
_exptl_crystal_size_max 0.1
_exptl_crystal_size_mid 0.1
_exptl_crystal_size_min 0.1
_refine_diff_density_max 1.891
_refine_diff_density_min -1.298
_refine_diff_density_rms 0.090
_refine_ls_extinction_method none
_refine_ls_goodness_of_fit_ref 1.065
_refine_ls_hydrogen_treatment constr
_refine_ls_matrix_type full
_refine_ls_number_parameters 727
_refine_ls_number_reflns 12011
_refine_ls_number_restraints 0
_refine_ls_restrained_S_all 1.065
_refine_ls_R_factor_all 0.0612
_refine_ls_R_factor_gt 0.0561
_refine_ls_shift/su_max 0.001
_refine_ls_shift/su_mean 0.000
_refine_ls_structure_factor_coef Fsqd
_refine_ls_weighting_details 'w=1/[\s^2^(Fo^2^)+(0.0920P)^2^+8.5053P] where P=(Fo^2^+2Fc^2^)/3'
_refine_ls_weighting_scheme calc
_refine_ls_wR_factor_gt 0.1591
_refine_ls_wR_factor_ref 0.1653
_reflns_Friedel_coverage 0.000
_reflns_number_gt 10646
_reflns_number_total 12011
_reflns_threshold_expression 'I > 2\s(I)'
_cod_data_source_file c5dt04267d2.cif
_cod_data_source_block added_by_encifer
_cod_depositor_comments 'Adding full bibliography for 7037633--7037638.cif.'
_cod_database_code 7037633
_shelx_shelxl_version_number 2014/7
_shelx_space_group_comment
;
The symmetry employed for this shelxl refinement is uniquely defined
by the following loop, which should always be used as a source of
symmetry information in preference to the above space-group names.
They are only intended as comments.
;

loop_
_space_group_symop_operation_xyz
'x, y, z'
'-x, y+1/2, -z+1/2'
'-x, -y, -z'
'x, -y-1/2, z-1/2'

loop_
_atom_site_label
_atom_site_type_symbol
_atom_site_fract_x
_atom_site_fract_y
_atom_site_fract_z
_atom_site_U_iso_or_equiv
_atom_site_adp_type
_atom_site_occupancy
_atom_site_site_symmetry_order
_atom_site_calc_flag
_atom_site_refinement_flags_posn
_atom_site_refinement_flags_adp
_atom_site_refinement_flags_occupancy
Ni1 Ni 0.01099(4) 0.65925(2) 0.22055(2) 0.01635(12) Uani 1 1 d . . .
Ni2 Ni 0.38578(4) 0.83838(2) 0.17416(2) 0.01797(12) Uani 1 1 d . . .
Cl3 Cl 0.91170(5) 0.90199(3) 0.28960(3) 0.02523(15) Uani 1 1 d . . .
Cl4 Cl 0.19491(6) 0.84600(4) 0.16343(3) 0.03117(17) Uani 1 1 d . . .
Cl5 Cl 0.25877(7) 0.53260(4) 0.44377(3) 0.03660(19) Uani 1 1 d . . .
Cl6 Cl 0.66247(12) 0.71484(8) 0.05351(6) 0.0271(3) Uani 0.7 1 d . . P
O1 O 0.14738(16) 0.70629(10) 0.20240(9) 0.0251(4) Uani 1 1 d . . .
H1A H 0.2001 0.7038 0.2308 0.038 Uiso 1 1 d R U .
H1B H 0.1325 0.7467 0.1952 0.038 Uiso 1 1 d R U .
N2 N -0.12715(18) 0.60893(11) 0.23577(10) 0.0195(4) Uani 1 1 d . . .
N3 N 0.50590(19) 0.90253(11) 0.15677(10) 0.0215(5) Uani 1 1 d . . .
N4 N 0.51732(18) 0.77440(11) 0.19808(9) 0.0190(4) Uani 1 1 d . . .
H4 H 0.5248 0.7481 0.1637 0.023 Uiso 1 1 calc R U .
N5 N 0.09833(17) 0.57539(10) 0.25540(9) 0.0170(4) Uani 1 1 d . . .
H5 H 0.0960 0.5428 0.2240 0.020 Uiso 1 1 calc R U .
N6 N -0.00182(18) 0.70716(11) 0.30184(9) 0.0194(4) Uani 1 1 d . . .
H6 H -0.0205 0.7534 0.2904 0.023 Uiso 1 1 calc R U .
N7 N -0.03827(18) 0.62192(11) 0.13597(9) 0.0191(4) Uani 1 1 d . . .
H7 H -0.0825 0.6582 0.1152 0.023 Uiso 1 1 calc R U .
N8 N 0.39864(19) 0.89280(11) 0.25125(10) 0.0217(5) Uani 1 1 d . . .
H8 H 0.4684 0.8799 0.2766 0.026 Uiso 1 1 calc R U .
C9 C 0.0779(2) 0.66404(13) 0.06914(11) 0.0208(5) Uani 1 1 d . . .
C10 C 0.4438(2) 0.66822(13) 0.22893(11) 0.0188(5) Uani 1 1 d . . .
C11 C 0.2982(2) 0.59574(13) 0.24872(11) 0.0197(5) Uani 1 1 d . . .
C12 C 0.1889(2) 0.74642(13) 0.35064(11) 0.0199(5) Uani 1 1 d . . .
C13 C 0.3648(2) 0.65094(13) 0.26157(11) 0.0191(5) Uani 1 1 d . . .
H13 H 0.3560 0.6772 0.2933 0.023 Uiso 1 1 calc R U .
N14 N 0.35760(18) 0.82445(11) 0.08404(9) 0.0200(4) Uani 1 1 d . . .
H14 H 0.2864 0.8478 0.0710 0.024 Uiso 1 1 calc R U .
C15 C 0.3001(2) 0.83303(13) 0.31948(12) 0.0228(5) Uani 1 1 d . . .
O16 O 0.9001(2) 0.83928(11) 0.31483(12) 0.0441(6) Uani 1 1 d . . .
C17 C 0.1401(2) 0.77579(14) 0.01486(11) 0.0229(5) Uani 1 1 d . . .
H17 H 0.1609 0.8137 -0.0038 0.027 Uiso 1 1 calc R U .
C18 C 0.0798(2) 0.71454(13) 0.35472(11) 0.0217(5) Uani 1 1 d . . .
H18A H 0.0952 0.6704 0.3713 0.026 Uiso 1 1 calc R U .
H18B H 0.0447 0.7402 0.3819 0.026 Uiso 1 1 calc R U .
C19 C 0.3130(2) 0.55675(13) 0.20290(12) 0.0221(5) Uani 1 1 d . . .
H19 H 0.2685 0.5190 0.1937 0.027 Uiso 1 1 calc R U .
O20 O 0.7416(2) 0.66531(16) 0.05455(11) 0.0498(7) Uani 1 1 d . . .
C21 C -0.1204(2) 0.56923(14) 0.13971(12) 0.0223(5) Uani 1 1 d . . .
H21A H -0.0825 0.5283 0.1541 0.027 Uiso 1 1 calc R U .
H21B H -0.1642 0.5605 0.1018 0.027 Uiso 1 1 calc R U .
O22 O 1.0091(2) 0.90270(13) 0.26415(14) 0.0485(7) Uani 1 1 d . . .
C23 C -0.0919(2) 0.54767(13) 0.26794(12) 0.0208(5) Uani 1 1 d . . .
H23A H -0.1045 0.5099 0.2417 0.025 Uiso 1 1 calc R U .
H23B H -0.1378 0.5414 0.2977 0.025 Uiso 1 1 calc R U .
N24 N -0.0740(2) 0.74645(12) 0.18461(11) 0.0288(5) Uani 1 1 d . . .
C25 C 0.4582(2) 0.62834(14) 0.18346(12) 0.0235(5) Uani 1 1 d . . .
H25 H 0.5128 0.6390 0.1612 0.028 Uiso 1 1 calc R U .
C26 C 0.2145(2) 0.57821(13) 0.28596(11) 0.0203(5) Uani 1 1 d . . .
H26A H 0.2342 0.5351 0.3037 0.024 Uiso 1 1 calc R U .
H26B H 0.2191 0.6109 0.3169 0.024 Uiso 1 1 calc R U .
C27 C 0.2204(2) 0.73852(13) 0.04892(11) 0.0196(5) Uani 1 1 d . . .
O28 O 0.8176(2) 0.91633(13) 0.24738(11) 0.0404(6) Uani 1 1 d . . .
C29 C 0.5167(2) 0.72698(13) 0.24540(11) 0.0200(5) Uani 1 1 d . . .
H29A H 0.4914 0.7497 0.2774 0.024 Uiso 1 1 calc R U .
H29B H 0.5930 0.7117 0.2588 0.024 Uiso 1 1 calc R U .
N30 N 0.3779(2) 0.40003(15) 0.15729(12) 0.0362(6) Uani 1 1 d . . .
C31 C 0.3931(2) 0.57304(14) 0.17051(12) 0.0240(5) Uani 1 1 d . . .
H31 H 0.4033 0.5462 0.1394 0.029 Uiso 1 1 calc R U .
O32 O 0.6170(3) 0.71488(17) 0.10517(13) 0.0573(8) Uani 1 1 d . . .
O33 O 0.9197(2) 0.95221(11) 0.33271(11) 0.0391(5) Uani 1 1 d . . .
C34 C 0.5140(2) 0.95795(14) 0.19811(12) 0.0248(6) Uani 1 1 d . . .
H34A H 0.5189 0.9998 0.1778 0.030 Uiso 1 1 calc R U .
H34B H 0.5818 0.9531 0.2267 0.030 Uiso 1 1 calc R U .
C35 C 0.2003(2) 0.79962(13) 0.31505(11) 0.0214(5) Uani 1 1 d . . .
H35 H 0.1393 0.8131 0.2876 0.026 Uiso 1 1 calc R U .
C36 C -0.1842(2) 0.65538(14) 0.26848(13) 0.0239(6) Uani 1 1 d . . .
H36A H -0.2460 0.6328 0.2820 0.029 Uiso 1 1 calc R U .
H36B H -0.2150 0.6919 0.2435 0.029 Uiso 1 1 calc R U .
C37 C 0.2802(2) 0.72591(14) 0.38927(11) 0.0241(5) Uani 1 1 d . . .
H37 H 0.2741 0.6891 0.4128 0.029 Uiso 1 1 calc R U .
C38 C -0.0006(2) 0.70198(15) 0.03486(12) 0.0251(6) Uani 1 1 d . . .
H38 H -0.0760 0.6896 0.0297 0.030 Uiso 1 1 calc R U .
C39 C 0.0301(2) 0.75762(15) 0.00811(12) 0.0260(6) Uani 1 1 d . . .
H39 H -0.0243 0.7833 -0.0149 0.031 Uiso 1 1 calc R U .
C40 C 0.1885(2) 0.68291(13) 0.07595(11) 0.0198(5) Uani 1 1 d . . .
H40 H 0.2428 0.6575 0.0993 0.024 Uiso 1 1 calc R U .
C41 C -0.0863(3) 0.79236(17) 0.15783(15) 0.0351(7) Uani 1 1 d . . .
C42 C -0.1058(2) 0.68222(14) 0.31874(12) 0.0234(5) Uani 1 1 d . . .
H42A H -0.1422 0.7182 0.3362 0.028 Uiso 1 1 calc R U .
H42B H -0.0876 0.6473 0.3475 0.028 Uiso 1 1 calc R U .
C43 C 0.6124(2) 0.86645(14) 0.16329(12) 0.0242(5) Uani 1 1 d . . .
H43A H 0.6745 0.8975 0.1724 0.029 Uiso 1 1 calc R U .
H43B H 0.6191 0.8440 0.1273 0.029 Uiso 1 1 calc R U .
C44 C 0.0426(2) 0.60404(14) 0.09857(12) 0.0234(5) Uani 1 1 d . . .
H44A H 0.0089 0.5719 0.0698 0.028 Uiso 1 1 calc R U .
H44B H 0.1080 0.5834 0.1216 0.028 Uiso 1 1 calc R U .
C45 C -0.1947(2) 0.59263(14) 0.17997(12) 0.0229(5) Uani 1 1 d . . .
H45A H -0.2361 0.6318 0.1640 0.028 Uiso 1 1 calc R U .
H45B H -0.2485 0.5580 0.1849 0.028 Uiso 1 1 calc R U .
C46 C 0.3894(2) 0.81273(15) 0.35946(13) 0.0279(6) Uani 1 1 d . . .
H46 H 0.4572 0.8359 0.3634 0.033 Uiso 1 1 calc R U .
C47 C 0.4394(2) 0.86415(14) 0.05963(12) 0.0243(6) Uani 1 1 d . . .
H47A H 0.4076 0.8781 0.0206 0.029 Uiso 1 1 calc R U .
H47B H 0.5061 0.8377 0.0578 0.029 Uiso 1 1 calc R U .
C48 C 0.3397(2) 0.75905(14) 0.05619(12) 0.0226(5) Uani 1 1 d . . .
H48A H 0.3859 0.7261 0.0795 0.027 Uiso 1 1 calc R U .
H48B H 0.3630 0.7607 0.0185 0.027 Uiso 1 1 calc R U .
C49 C 0.3086(3) 0.89454(14) 0.28559(13) 0.0278(6) Uani 1 1 d . . .
H49A H 0.2377 0.9017 0.2599 0.033 Uiso 1 1 calc R U .
H49B H 0.3208 0.9322 0.3120 0.033 Uiso 1 1 calc R U .
C50 C 0.6167(2) 0.81686(14) 0.21031(12) 0.0228(5) Uani 1 1 d . . .
H50A H 0.6841 0.7899 0.2127 0.027 Uiso 1 1 calc R U .
H50B H 0.6185 0.8395 0.2471 0.027 Uiso 1 1 calc R U .
C51 C 0.4142(2) 0.95926(13) 0.22780(13) 0.0242(5) Uani 1 1 d . . .
H51A H 0.4255 0.9918 0.2589 0.029 Uiso 1 1 calc R U .
H51B H 0.3478 0.9719 0.2005 0.029 Uiso 1 1 calc R U .
O52 O 0.3492(3) 0.56382(15) 0.42302(13) 0.0519(7) Uani 1 1 d . . .
C53 C 0.4699(2) 0.92395(14) 0.09697(12) 0.0251(6) Uani 1 1 d . . .
H53A H 0.5302 0.9483 0.0836 0.030 Uiso 1 1 calc R U .
H53B H 0.4055 0.9534 0.0946 0.030 Uiso 1 1 calc R U .
O54 O 0.2301(3) 0.47434(15) 0.41279(17) 0.0703(10) Uani 1 1 d . . .
C55 C 0.0288(2) 0.54905(12) 0.29549(11) 0.0193(5) Uani 1 1 d . . .
H55A H 0.0377 0.5767 0.3300 0.023 Uiso 1 1 calc R U .
H55B H 0.0533 0.5042 0.3071 0.023 Uiso 1 1 calc R U .
C56 C 0.3082(3) 0.39023(16) 0.12132(14) 0.0323(7) Uani 1 1 d . . .
C57 C -0.0996(4) 0.8521(2) 0.1242(2) 0.0586(12) Uani 1 1 d . . .
H57A H -0.1653 0.8484 0.0947 0.088 Uiso 1 1 calc R U .
H57B H -0.0345 0.8588 0.1062 0.088 Uiso 1 1 calc R U .
H57C H -0.1081 0.8894 0.1488 0.088 Uiso 1 1 calc R U .
O58 O 0.1657(3) 0.57603(15) 0.43468(15) 0.0626(9) Uani 1 1 d . . .
C59 C 0.3799(3) 0.75867(16) 0.39374(13) 0.0290(6) Uani 1 1 d . . .
H59 H 0.4416 0.7442 0.4202 0.035 Uiso 1 1 calc R U .
O60 O 0.5845(3) 0.7169(2) 0.00527(15) 0.0797(12) Uani 1 1 d . . .
O61 O 0.2853(4) 0.5198(2) 0.50274(15) 0.0928(16) Uani 1 1 d . . .
C62 C 0.2177(3) 0.3758(3) 0.07536(16) 0.0517(10) Uani 1 1 d . . .
H62A H 0.2467 0.3549 0.0440 0.078 Uiso 1 1 calc R U .
H62B H 0.1802 0.4166 0.0620 0.078 Uiso 1 1 calc R U .
H62C H 0.1654 0.3463 0.0892 0.078 Uiso 1 1 calc R U .
O78 O 0.7214(4) 0.7757(2) 0.0560(2) 0.0658(13) Uani 0.7 1 d . . P
C66 C 0.0930(5) 0.0500(3) 0.0584(2) 0.0676(13) Uani 1 1 d . . .
N71 N 0.1056(5) 0.1048(3) 0.0488(3) 0.0965(18) Uani 1 1 d . . .
C98 C 0.0754(6) -0.0195(3) 0.0715(2) 0.0733(15) Uani 1 1 d . . .
H98A H 0.0739 -0.0459 0.0371 0.110 Uiso 1 1 calc R U .
H98B H 0.0051 -0.0241 0.0852 0.110 Uiso 1 1 calc R U .
H98C H 0.1355 -0.0345 0.1009 0.110 Uiso 1 1 calc R U .
Cl1 Cl 0.6386(3) 0.6905(2) 0.05788(16) 0.0293(7) Uani 0.3 1 d . . P
C2 C 0.3652(5) 0.1045(2) 0.1049(2) 0.0654(14) Uani 1 1 d . . .
C3 C 0.1476(5) 0.8921(2) 0.43311(18) 0.0571(11) Uani 1 1 d . . .
H3A H 0.2032 0.8930 0.4082 0.086 Uiso 1 1 calc R U .
H3B H 0.0747 0.9006 0.4107 0.086 Uiso 1 1 calc R U .
H3C H 0.1477 0.8490 0.4511 0.086 Uiso 1 1 calc R U .
C4 C 0.3842(4) 0.1227(3) 0.0505(2) 0.0604(12) Uani 1 1 d . . .
H4A H 0.3339 0.0985 0.0216 0.091 Uiso 1 1 calc R U .
H4B H 0.4606 0.1125 0.0470 0.091 Uiso 1 1 calc R U .
H4C H 0.3714 0.1698 0.0451 0.091 Uiso 1 1 calc R U .
C5 C 0.1727(8) 0.9412(2) 0.4758(3) 0.106(3) Uani 1 1 d . . .
N1AA N 0.3551(7) 0.0900(3) 0.1494(3) 0.127(3) Uani 1 1 d . . .
N0AA N 0.1856(13) 0.9799(3) 0.5084(3) 0.237(8) Uani 1 1 d . . .
O11 O 0.5831(14) 0.6298(7) 0.0595(6) 0.092(5) Uani 0.3 1 d . . P

loop_
_atom_site_aniso_label
_atom_site_aniso_U_11
_atom_site_aniso_U_22
_atom_site_aniso_U_33
_atom_site_aniso_U_23
_atom_site_aniso_U_13
_atom_site_aniso_U_12
Ni1 0.0179(2) 0.0141(2) 0.0178(2) 0.00148(15) 0.00516(17) 0.00012(16)
Ni2 0.0164(2) 0.0177(2) 0.0202(2) 0.00023(16) 0.00440(17) -0.00224(16)
Cl3 0.0226(3) 0.0162(3) 0.0373(4) 0.0027(2) 0.0062(3) 0.0014(2)
Cl4 0.0261(3) 0.0343(4) 0.0337(4) 0.0007(3) 0.0067(3) 0.0009(3)
Cl5 0.0484(4) 0.0239(3) 0.0321(4) 0.0018(3) -0.0084(3) -0.0031(3)
Cl6 0.0202(6) 0.0390(8) 0.0229(6) 0.0033(6) 0.0055(4) 0.0072(5)
O1 0.0220(9) 0.0247(10) 0.0286(10) 0.0047(8) 0.0043(8) 0.0007(8)
N2 0.0166(10) 0.0197(11) 0.0230(11) 0.0012(8) 0.0054(8) 0.0008(8)
N3 0.0211(11) 0.0199(11) 0.0237(11) 0.0017(9) 0.0044(9) -0.0027(9)
N4 0.0161(10) 0.0187(10) 0.0225(11) 0.0011(8) 0.0039(8) -0.0015(8)
N5 0.0168(10) 0.0147(10) 0.0199(10) 0.0009(8) 0.0041(8) 0.0007(8)
N6 0.0213(10) 0.0179(10) 0.0206(11) 0.0013(8) 0.0083(8) 0.0018(8)
N7 0.0198(10) 0.0173(10) 0.0209(10) 0.0003(8) 0.0057(8) -0.0013(8)
N8 0.0237(11) 0.0178(10) 0.0245(11) -0.0003(8) 0.0066(9) -0.0019(9)
C9 0.0231(13) 0.0245(13) 0.0155(12) -0.0024(9) 0.0055(10) -0.0016(10)
C10 0.0157(11) 0.0178(12) 0.0228(12) 0.0031(9) 0.0026(9) 0.0025(9)
C11 0.0168(11) 0.0183(12) 0.0241(13) 0.0020(10) 0.0041(10) 0.0033(9)
C12 0.0248(13) 0.0193(12) 0.0171(12) -0.0027(9) 0.0074(10) 0.0011(10)
C13 0.0161(11) 0.0188(12) 0.0222(12) 0.0006(9) 0.0024(9) 0.0039(9)
N14 0.0204(10) 0.0209(11) 0.0198(10) 0.0002(8) 0.0066(8) -0.0016(9)
C15 0.0271(13) 0.0205(13) 0.0233(13) -0.0046(10) 0.0118(11) 0.0009(10)
O16 0.0620(17) 0.0169(11) 0.0603(16) 0.0093(10) 0.0303(14) 0.0062(10)
C17 0.0244(13) 0.0276(14) 0.0174(12) 0.0016(10) 0.0057(10) -0.0002(11)
C18 0.0264(13) 0.0202(12) 0.0195(12) -0.0007(9) 0.0071(10) -0.0008(10)
C19 0.0204(12) 0.0177(12) 0.0283(13) -0.0009(10) 0.0045(10) 0.0025(10)
O20 0.0392(14) 0.081(2) 0.0319(13) 0.0081(12) 0.0133(11) 0.0336(14)
C21 0.0194(12) 0.0225(13) 0.0240(13) -0.0023(10) 0.0013(10) -0.0060(10)
O22 0.0353(13) 0.0402(14) 0.0768(19) 0.0221(13) 0.0286(13) 0.0143(11)
C23 0.0182(12) 0.0186(12) 0.0261(13) 0.0042(10) 0.0056(10) -0.0021(10)
N24 0.0383(14) 0.0218(12) 0.0247(12) 0.0009(10) 0.0011(10) 0.0113(10)
C25 0.0218(12) 0.0227(13) 0.0278(14) 0.0025(11) 0.0096(10) 0.0038(10)
C26 0.0167(11) 0.0219(12) 0.0222(12) 0.0008(10) 0.0028(10) 0.0012(9)
C27 0.0205(12) 0.0240(13) 0.0150(11) -0.0039(9) 0.0048(9) -0.0017(10)
O28 0.0286(11) 0.0455(14) 0.0430(13) -0.0012(11) -0.0054(10) -0.0032(10)
C29 0.0159(11) 0.0213(13) 0.0225(13) 0.0037(10) 0.0027(9) 0.0010(10)
N30 0.0296(14) 0.0420(16) 0.0356(15) -0.0061(12) 0.0017(12) 0.0071(12)
C31 0.0261(13) 0.0207(13) 0.0274(14) -0.0019(10) 0.0105(11) 0.0036(10)
O32 0.0617(18) 0.070(2) 0.0497(16) 0.0115(14) 0.0385(14) 0.0296(16)
O33 0.0468(14) 0.0241(11) 0.0421(13) -0.0039(9) -0.0043(11) -0.0039(10)
C34 0.0253(13) 0.0197(13) 0.0292(14) -0.0017(11) 0.0041(11) -0.0073(10)
C35 0.0257(13) 0.0186(12) 0.0210(12) -0.0006(10) 0.0070(10) 0.0035(10)
C36 0.0178(12) 0.0267(14) 0.0298(14) 0.0022(11) 0.0113(11) 0.0033(10)
C37 0.0294(14) 0.0258(13) 0.0181(12) 0.0014(10) 0.0067(10) 0.0013(11)
C38 0.0196(12) 0.0353(15) 0.0206(13) 0.0001(11) 0.0033(10) -0.0039(11)
C39 0.0242(13) 0.0348(15) 0.0183(12) 0.0044(11) 0.0014(10) 0.0018(11)
C40 0.0216(12) 0.0225(13) 0.0158(11) -0.0015(9) 0.0041(9) 0.0011(10)
C41 0.0349(16) 0.0351(17) 0.0377(17) 0.0019(14) 0.0127(13) 0.0066(13)
C42 0.0241(13) 0.0228(13) 0.0264(13) 0.0004(10) 0.0134(11) 0.0022(10)
C43 0.0185(12) 0.0251(13) 0.0294(14) 0.0020(11) 0.0054(10) -0.0041(10)
C44 0.0237(13) 0.0247(13) 0.0237(13) -0.0015(10) 0.0095(10) -0.0011(10)
C45 0.0157(11) 0.0259(13) 0.0266(13) 0.0024(10) 0.0020(10) -0.0017(10)
C46 0.0261(14) 0.0316(15) 0.0273(14) -0.0042(11) 0.0083(11) -0.0047(12)
C47 0.0249(13) 0.0269(14) 0.0221(13) 0.0057(10) 0.0071(10) -0.0026(11)
C48 0.0213(12) 0.0253(13) 0.0220(13) -0.0038(10) 0.0063(10) -0.0014(10)
C49 0.0329(15) 0.0196(13) 0.0345(15) -0.0006(11) 0.0159(12) 0.0012(11)
C50 0.0137(11) 0.0246(13) 0.0298(14) 0.0028(11) 0.0024(10) -0.0020(10)
C51 0.0257(13) 0.0168(12) 0.0305(14) 0.0002(10) 0.0055(11) -0.0034(10)
O52 0.0519(16) 0.0451(15) 0.0566(17) 0.0056(13) 0.0032(13) -0.0083(13)
C53 0.0265(13) 0.0237(13) 0.0255(14) 0.0055(11) 0.0057(11) -0.0055(11)
O54 0.085(2) 0.0342(15) 0.092(3) -0.0223(16) 0.018(2) -0.0155(16)
C55 0.0197(12) 0.0153(11) 0.0236(12) 0.0036(9) 0.0055(10) -0.0013(9)
C56 0.0327(16) 0.0338(16) 0.0316(16) -0.0041(12) 0.0095(13) 0.0065(13)
C57 0.063(3) 0.052(2) 0.068(3) 0.030(2) 0.033(2) 0.025(2)
O58 0.077(2) 0.0435(16) 0.074(2) 0.0101(15) 0.0304(18) 0.0204(15)
C59 0.0278(14) 0.0370(16) 0.0221(13) -0.0006(11) 0.0039(11) 0.0000(12)
O60 0.0539(19) 0.128(4) 0.0498(18) 0.013(2) -0.0121(15) 0.037(2)
O61 0.107(3) 0.104(3) 0.0509(19) 0.041(2) -0.0335(19) -0.062(3)
C62 0.044(2) 0.080(3) 0.0300(18) -0.0120(18) 0.0004(15) -0.003(2)
O78 0.073(3) 0.047(2) 0.082(3) 0.014(2) 0.028(3) -0.013(2)
C66 0.071(3) 0.061(3) 0.067(3) -0.011(2) 0.001(2) 0.013(2)
N71 0.096(4) 0.056(3) 0.140(5) -0.011(3) 0.029(4) 0.008(3)
C98 0.096(4) 0.062(3) 0.063(3) -0.001(2) 0.016(3) 0.013(3)
Cl1 0.0210(15) 0.041(2) 0.0275(14) 0.0022(15) 0.0100(11) 0.0059(13)
C2 0.089(4) 0.053(3) 0.066(3) 0.014(2) 0.045(3) 0.028(2)
C3 0.083(3) 0.054(2) 0.036(2) 0.0094(17) 0.016(2) 0.008(2)
C4 0.067(3) 0.064(3) 0.056(3) 0.011(2) 0.028(2) -0.005(2)
C5 0.237(9) 0.032(2) 0.073(4) 0.009(2) 0.098(5) 0.001(4)
N1AA 0.194(7) 0.115(5) 0.099(4) 0.050(4) 0.103(5) 0.093(5)
N0AA 0.59(2) 0.056(3) 0.115(5) -0.026(3) 0.199(10) -0.084(7)
O11 0.131(12) 0.073(8) 0.085(9) -0.045(7) 0.057(9) -0.058(9)

loop_
_atom_type_symbol
_atom_type_description
_atom_type_scat_dispersion_real
_atom_type_scat_dispersion_imag
_atom_type_scat_source
C C 0.0181 0.0091 'International Tables Vol C Tables 4.2.6.8 and 6.1.1.4'
H H 0.0000 0.0000 'International Tables Vol C Tables 4.2.6.8 and 6.1.1.4'
Cl Cl 0.3639 0.7018 'International Tables Vol C Tables 4.2.6.8 and 6.1.1.4'
N N 0.0311 0.0180 'International Tables Vol C Tables 4.2.6.8 and 6.1.1.4'
Ni Ni -3.0029 0.5091 'International Tables Vol C Tables 4.2.6.8 and 6.1.1.4'
O O 0.0492 0.0322 'International Tables Vol C Tables 4.2.6.8 and 6.1.1.4'

loop_
_geom_angle_atom_site_label_1
_geom_angle_atom_site_label_2
_geom_angle_atom_site_label_3
_geom_angle
O1 Ni1 N2 177.42(9)
O1 Ni1 N5 94.77(8)
N2 Ni1 N5 84.65(9)
O1 Ni1 N7 94.51(8)
N2 Ni1 N7 83.08(9)
N5 Ni1 N7 97.27(8)
O1 Ni1 N24 83.59(10)
N2 Ni1 N24 96.99(10)
N5 Ni1 N24 178.36(10)
N7 Ni1 N24 83.03(9)
O1 Ni1 N6 99.32(8)
N2 Ni1 N6 83.25(9)
N5 Ni1 N6 96.89(8)
N7 Ni1 N6 159.27(9)
N24 Ni1 N6 83.25(9)
N3 Ni2 N4 84.48(9)
N3 Ni2 N8 83.81(9)
N4 Ni2 N8 98.58(9)
N3 Ni2 N14 83.22(9)
N4 Ni2 N14 100.29(9)
N8 Ni2 N14 155.90(9)
N3 Ni2 Cl4 132.71(7)
N4 Ni2 Cl4 142.74(7)
N8 Ni2 Cl4 89.22(7)
N14 Ni2 Cl4 84.79(6)
O28 Cl3 O22 109.55(17)
O28 Cl3 O16 110.66(17)
O22 Cl3 O16 109.71(15)
O28 Cl3 O33 107.84(15)
O22 Cl3 O33 109.52(18)
O16 Cl3 O33 109.54(16)
O54 Cl5 O61 111.1(2)
O54 Cl5 O58 108.5(2)
O61 Cl5 O58 108.0(3)
O54 Cl5 O52 109.4(2)
O61 Cl5 O52 111.2(2)
O58 Cl5 O52 108.50(19)
Cl1 Cl6 O60 83.0(5)
Cl1 Cl6 O20 75.9(5)
O60 Cl6 O20 115.0(2)
Cl1 Cl6 O78 167.6(6)
O60 Cl6 O78 106.5(3)
O20 Cl6 O78 106.2(3)
Cl1 Cl6 O32 64.9(5)
O60 Cl6 O32 113.8(2)
O20 Cl6 O32 110.80(19)
O78 Cl6 O32 103.4(3)
Cl1 Cl6 O11 6.3(6)
O60 Cl6 O11 78.9(6)
O20 Cl6 O11 73.8(5)
O78 Cl6 O11 173.7(5)
O32 Cl6 O11 71.0(4)
Ni1 O1 H1A 110.0
Ni1 O1 H1B 109.9
H1A O1 H1B 108.9
C36 N2 C45 112.0(2)
C36 N2 C23 112.8(2)
C45 N2 C23 110.1(2)
C36 N2 Ni1 104.57(16)
C45 N2 Ni1 107.78(16)
C23 N2 Ni1 109.27(15)
C53 N3 C43 111.1(2)
C53 N3 C34 112.8(2)
C43 N3 C34 110.3(2)
C53 N3 Ni2 105.79(16)
C43 N3 Ni2 108.16(16)
C34 N3 Ni2 108.48(16)
C50 N4 C29 109.8(2)
C50 N4 Ni2 105.26(16)
C29 N4 Ni2 120.85(16)
C50 N4 H4 106.7
C29 N4 H4 106.7
Ni2 N4 H4 106.7
C55 N5 C26 107.89(19)
C55 N5 Ni1 103.67(15)
C26 N5 Ni1 122.82(16)
C55 N5 H5 107.2
C26 N5 H5 107.2
Ni1 N5 H5 107.2
C18 N6 C42 107.0(2)
C18 N6 Ni1 131.07(17)
C42 N6 Ni1 106.18(16)
C18 N6 H6 103.1
C42 N6 H6 103.1
Ni1 N6 H6 103.1
C21 N7 C44 112.8(2)
C21 N7 Ni1 106.64(16)
C44 N7 Ni1 122.64(17)
C21 N7 H7 104.3
C44 N7 H7 104.3
Ni1 N7 H7 104.3
C49 N8 C51 109.9(2)
C49 N8 Ni2 122.35(18)
C51 N8 Ni2 98.35(16)
C49 N8 H8 108.4
C51 N8 H8 108.4
Ni2 N8 H8 108.4
C38 C9 C40 118.7(3)
C38 C9 C44 119.9(2)
C40 C9 C44 121.3(2)
C13 C10 C25 118.8(2)
C13 C10 C29 119.8(2)
C25 C10 C29 121.3(2)
C19 C11 C13 119.0(2)
C19 C11 C26 121.3(2)
C13 C11 C26 119.6(2)
C37 C12 C35 118.9(3)
C37 C12 C18 117.0(2)
C35 C12 C18 123.7(2)
C10 C13 C11 121.4(2)
C10 C13 H13 119.3
C11 C13 H13 119.3
C47 N14 C48 111.8(2)
C47 N14 Ni2 108.46(17)
C48 N14 Ni2 123.64(17)
C47 N14 H14 103.5
C48 N14 H14 103.5
Ni2 N14 H14 103.5
C46 C15 C35 119.3(3)
C46 C15 C49 119.9(3)
C35 C15 C49 120.5(3)
C39 C17 C27 120.2(3)
C39 C17 H17 119.9
C27 C17 H17 119.9
N6 C18 C12 118.1(2)
N6 C18 H18A 107.8
C12 C18 H18A 107.8
N6 C18 H18B 107.8
C12 C18 H18B 107.8
H18A C18 H18B 107.1
C11 C19 C31 120.0(3)
C11 C19 H19 120.0
C31 C19 H19 120.0
Cl1 O20 Cl6 24.70(14)
N7 C21 C45 107.4(2)
N7 C21 H21A 110.2
C45 C21 H21A 110.2
N7 C21 H21B 110.2
C45 C21 H21B 110.2
H21A C21 H21B 108.5
N2 C23 C55 112.7(2)
N2 C23 H23A 109.1
C55 C23 H23A 109.1
N2 C23 H23B 109.1
C55 C23 H23B 109.1
H23A C23 H23B 107.8
C41 N24 Ni1 156.2(3)
C31 C25 C10 120.3(2)
C31 C25 H25 119.9
C10 C25 H25 119.9
N5 C26 C11 114.4(2)
N5 C26 H26A 108.7
C11 C26 H26A 108.7
N5 C26 H26B 108.7
C11 C26 H26B 108.7
H26A C26 H26B 107.6
C17 C27 C40 119.2(2)
C17 C27 C48 119.7(2)
C40 C27 C48 121.2(2)
N4 C29 C10 113.5(2)
N4 C29 H29A 108.9
C10 C29 H29A 108.9
N4 C29 H29B 108.9
C10 C29 H29B 108.9
H29A C29 H29B 107.7
C25 C31 C19 120.4(3)
C25 C31 H31 119.8
C19 C31 H31 119.8
Cl1 O32 Cl6 24.47(16)
N3 C34 C51 110.7(2)
N3 C34 H34A 109.5
C51 C34 H34A 109.5
N3 C34 H34B 109.5
C51 C34 H34B 109.5
H34A C34 H34B 108.1
C15 C35 C12 120.7(3)
C15 C35 H35 119.6
C12 C35 H35 119.6
N2 C36 C42 110.8(2)
N2 C36 H36A 109.5
C42 C36 H36A 109.5
N2 C36 H36B 109.5
C42 C36 H36B 109.5
H36A C36 H36B 108.1
C59 C37 C12 120.7(3)
C59 C37 H37 119.7
C12 C37 H37 119.7
C39 C38 C9 120.7(3)
C39 C38 H38 119.6
C9 C38 H38 119.6
C17 C39 C38 120.2(3)
C17 C39 H39 119.9
C38 C39 H39 119.9
C27 C40 C9 121.0(3)
C27 C40 H40 119.5
C9 C40 H40 119.5
N24 C41 C57 178.6(5)
N6 C42 C36 111.7(2)
N6 C42 H42A 109.3
C36 C42 H42A 109.3
N6 C42 H42B 109.3
C36 C42 H42B 109.3
H42A C42 H42B 107.9
N3 C43 C50 109.3(2)
N3 C43 H43A 109.8
C50 C43 H43A 109.8
N3 C43 H43B 109.8
C50 C43 H43B 109.8
H43A C43 H43B 108.3
N7 C44 C9 110.7(2)
N7 C44 H44A 109.5
C9 C44 H44A 109.5
N7 C44 H44B 109.5
C9 C44 H44B 109.5
H44A C44 H44B 108.1
N2 C45 C21 109.6(2)
N2 C45 H45A 109.8
C21 C45 H45A 109.8
N2 C45 H45B 109.8
C21 C45 H45B 109.8
H45A C45 H45B 108.2
C59 C46 C15 120.3(3)
C59 C46 H46 119.9
C15 C46 H46 119.9
N14 C47 C53 108.9(2)
N14 C47 H47A 109.9
C53 C47 H47A 109.9
N14 C47 H47B 109.9
C53 C47 H47B 109.9
H47A C47 H47B 108.3
N14 C48 C27 111.5(2)
N14 C48 H48A 109.3
C27 C48 H48A 109.3
N14 C48 H48B 109.3
C27 C48 H48B 109.3
H48A C48 H48B 108.0
N8 C49 C15 113.7(2)
N8 C49 H49A 108.8
C15 C49 H49A 108.8
N8 C49 H49B 108.8
C15 C49 H49B 108.8
H49A C49 H49B 107.7
N4 C50 C43 108.8(2)
N4 C50 H50A 109.9
C43 C50 H50A 109.9
N4 C50 H50B 109.9
C43 C50 H50B 109.9
H50A C50 H50B 108.3
N8 C51 C34 108.9(2)
N8 C51 H51A 109.9
C34 C51 H51A 109.9
N8 C51 H51B 109.9
C34 C51 H51B 109.9
H51A C51 H51B 108.3
N3 C53 C47 109.3(2)
N3 C53 H53A 109.8
C47 C53 H53A 109.8
N3 C53 H53B 109.8
C47 C53 H53B 109.8
H53A C53 H53B 108.3
N5 C55 C23 110.8(2)
N5 C55 H55A 109.5
C23 C55 H55A 109.5
N5 C55 H55B 109.5
C23 C55 H55B 109.5
H55A C55 H55B 108.1
N30 C56 C62 178.5(4)
C41 C57 H57A 109.5
C41 C57 H57B 109.5
H57A C57 H57B 109.5
C41 C57 H57C 109.5
H57A C57 H57C 109.5
H57B C57 H57C 109.5
C37 C59 C46 120.0(3)
C37 C59 H59 120.0
C46 C59 H59 120.0
Cl6 O60 Cl1 24.51(14)
C56 C62 H62A 109.5
C56 C62 H62B 109.5
H62A C62 H62B 109.5
C56 C62 H62C 109.5
H62A C62 H62C 109.5
H62B C62 H62C 109.5
Cl6 O78 Cl1 3.64(16)
N71 C66 C98 178.7(7)
C66 C98 H98A 109.5
C66 C98 H98B 109.5
H98A C98 H98B 109.5
C66 C98 H98C 109.5
H98A C98 H98C 109.5
H98B C98 H98C 109.5
Cl6 Cl1 O32 90.6(5)
Cl6 Cl1 O20 79.4(5)
O32 Cl1 O20 121.1(3)
Cl6 Cl1 O11 171.1(8)
O32 Cl1 O11 98.1(6)
O20 Cl1 O11 97.4(8)
Cl6 Cl1 O60 72.5(5)
O32 Cl1 O60 119.1(3)
O20 Cl1 O60 112.7(3)
O11 Cl1 O60 101.5(8)
Cl6 Cl1 O78 8.8(4)
O32 Cl1 O78 82.4(3)
O20 Cl1 O78 81.3(3)
O11 Cl1 O78 178.6(8)
O60 Cl1 O78 79.4(3)
N1AA C2 C4 176.8(8)
C5 C3 H3A 109.5
C5 C3 H3B 109.5
H3A C3 H3B 109.5
C5 C3 H3C 109.5
H3A C3 H3C 109.5
H3B C3 H3C 109.5
C2 C4 H4A 109.5
C2 C4 H4B 109.5
H4A C4 H4B 109.5
C2 C4 H4C 109.5
H4A C4 H4C 109.5
H4B C4 H4C 109.5
N0AA C5 C3 175.8(13)
Cl1 O11 Cl6 2.6(2)

loop_
_geom_bond_atom_site_label_1
_geom_bond_atom_site_label_2
_geom_bond_distance
Ni1 O1 2.044(2)
Ni1 N2 2.072(2)
Ni1 N5 2.117(2)
Ni1 N7 2.149(2)
Ni1 N24 2.169(2)
Ni1 N6 2.205(2)
Ni2 N3 2.070(2)
Ni2 N4 2.085(2)
Ni2 N8 2.135(2)
Ni2 N14 2.141(2)
Ni2 Cl4 2.3257(8)
Cl3 O28 1.432(2)
Cl3 O22 1.434(3)
Cl3 O16 1.434(2)
Cl3 O33 1.445(2)
Cl5 O54 1.415(3)
Cl5 O61 1.416(3)
Cl5 O58 1.437(3)
Cl5 O52 1.442(3)
Cl6 Cl1 0.596(3)
Cl6 O60 1.370(3)
Cl6 O20 1.403(3)
Cl6 O78 1.437(5)
Cl6 O32 1.439(3)
Cl6 O11 2.010(12)
O1 H1A 0.8578
O1 H1B 0.8576
N2 C36 1.480(3)
N2 C45 1.485(3)
N2 C23 1.495(3)
N3 C53 1.488(3)
N3 C43 1.490(4)
N3 C34 1.495(4)
N4 C50 1.488(3)
N4 C29 1.490(3)
N4 H4 1.0000
N5 C55 1.489(3)
N5 C26 1.493(3)
N5 H5 1.0000
N6 C18 1.483(3)
N6 C42 1.495(3)
N6 H6 1.0000
N7 C21 1.490(3)
N7 C44 1.492(3)
N7 H7 1.0000
N8 C49 1.487(4)
N8 C51 1.494(3)
N8 H8 1.0000
C9 C38 1.392(4)
C9 C40 1.398(4)
C9 C44 1.513(4)
C10 C13 1.391(4)
C10 C25 1.393(4)
C10 C29 1.511(4)
C11 C19 1.391(4)
C11 C13 1.398(4)
C11 C26 1.514(4)
C12 C37 1.393(4)
C12 C35 1.402(4)
C12 C18 1.511(4)
C13 H13 0.9500
N14 C47 1.487(3)
N14 C48 1.493(3)
N14 H14 1.0000
C15 C46 1.393(4)
C15 C35 1.394(4)
C15 C49 1.508(4)
C17 C39 1.387(4)
C17 C27 1.395(4)
C17 H17 0.9500
C18 H18A 0.9900
C18 H18B 0.9900
C19 C31 1.393(4)
C19 H19 0.9500
O20 Cl1 1.384(4)
C21 C45 1.513(4)
C21 H21A 0.9900
C21 H21B 0.9900
C23 C55 1.519(4)
C23 H23A 0.9900
C23 H23B 0.9900
N24 C41 1.131(4)
C25 C31 1.390(4)
C25 H25 0.9500
C26 H26A 0.9900
C26 H26B 0.9900
C27 C40 1.396(4)
C27 C48 1.510(4)
C29 H29A 0.9900
C29 H29B 0.9900
N30 C56 1.125(4)
C31 H31 0.9500
O32 Cl1 1.303(5)
C34 C51 1.520(4)
C34 H34A 0.9900
C34 H34B 0.9900
C35 H35 0.9500
C36 C42 1.511(4)
C36 H36A 0.9900
C36 H36B 0.9900
C37 C59 1.386(4)
C37 H37 0.9500
C38 C39 1.388(4)
C38 H38 0.9500
C39 H39 0.9500
C40 H40 0.9500
C41 C57 1.457(5)
C42 H42A 0.9900
C42 H42B 0.9900
C43 C50 1.507(4)
C43 H43A 0.9900
C43 H43B 0.9900
C44 H44A 0.9900
C44 H44B 0.9900
C45 H45A 0.9900
C45 H45B 0.9900
C46 C59 1.392(4)
C46 H46 0.9500
C47 C53 1.522(4)
C47 H47A 0.9900
C47 H47B 0.9900
C48 H48A 0.9900
C48 H48B 0.9900
C49 H49A 0.9900
C49 H49B 0.9900
C50 H50A 0.9900
C50 H50B 0.9900
C51 H51A 0.9900
C51 H51B 0.9900
C53 H53A 0.9900
C53 H53B 0.9900
C55 H55A 0.9900
C55 H55B 0.9900
C56 C62 1.456(5)
C57 H57A 0.9800
C57 H57B 0.9800
C57 H57C 0.9800
C59 H59 0.9500
O60 Cl1 1.426(5)
C62 H62A 0.9800
C62 H62B 0.9800
C62 H62C 0.9800
O78 Cl1 2.023(6)
C66 N71 1.158(8)
C66 C98 1.477(8)
C98 H98A 0.9800
C98 H98B 0.9800
C98 H98C 0.9800
Cl1 O11 1.419(12)
C2 N1AA 1.132(7)
C2 C4 1.408(6)
C3 C5 1.427(8)
C3 H3A 0.9800
C3 H3B 0.9800
C3 H3C 0.9800
C4 H4A 0.9800
C4 H4B 0.9800
C4 H4C 0.9800
C5 N0AA 1.102(8)

loop_
_geom_torsion_atom_site_label_1
_geom_torsion_atom_site_label_2
_geom_torsion_atom_site_label_3
_geom_torsion_atom_site_label_4
_geom_torsion
C25 C10 C13 C11 -1.8(4)
C29 C10 C13 C11 -178.0(2)
C19 C11 C13 C10 1.2(4)
C26 C11 C13 C10 179.0(2)
C42 N6 C18 C12 -173.2(2)
Ni1 N6 C18 C12 56.1(3)
C37 C12 C18 N6 -149.1(2)
C35 C12 C18 N6 38.3(4)
C13 C11 C19 C31 -0.2(4)
C26 C11 C19 C31 -177.9(2)
O60 Cl6 O20 Cl1 -75.1(5)
O78 Cl6 O20 Cl1 167.3(6)
O32 Cl6 O20 Cl1 55.7(5)
O11 Cl6 O20 Cl1 -6.1(6)
C44 N7 C21 C45 178.3(2)
Ni1 N7 C21 C45 40.9(2)
C36 N2 C23 C55 -98.5(3)
C45 N2 C23 C55 135.5(2)
Ni1 N2 C23 C55 17.3(3)
C13 C10 C25 C31 1.2(4)
C29 C10 C25 C31 177.4(2)
C55 N5 C26 C11 172.5(2)
Ni1 N5 C26 C11 -67.3(3)
C19 C11 C26 N5 -60.8(3)
C13 C11 C26 N5 121.4(3)
C39 C17 C27 C40 0.0(4)
C39 C17 C27 C48 -179.6(2)
C50 N4 C29 C10 -160.2(2)
Ni2 N4 C29 C10 77.0(2)
C13 C10 C29 N4 -127.6(2)
C25 C10 C29 N4 56.3(3)
C10 C25 C31 C19 -0.2(4)
C11 C19 C31 C25 -0.3(4)
O60 Cl6 O32 Cl1 69.3(5)
O20 Cl6 O32 Cl1 -62.2(5)
O78 Cl6 O32 Cl1 -175.6(6)
O11 Cl6 O32 Cl1 1.3(7)
C53 N3 C34 C51 101.6(3)
C43 N3 C34 C51 -133.6(2)
Ni2 N3 C34 C51 -15.3(3)
C46 C15 C35 C12 0.6(4)
C49 C15 C35 C12 -173.4(2)
C37 C12 C35 C15 -2.2(4)
C18 C12 C35 C15 170.2(2)
C45 N2 C36 C42 -167.9(2)
C23 N2 C36 C42 67.2(3)
Ni1 N2 C36 C42 -51.5(2)
C35 C12 C37 C59 1.9(4)
C18 C12 C37 C59 -171.0(3)
C40 C9 C38 C39 -0.2(4)
C44 C9 C38 C39 179.2(3)
C27 C17 C39 C38 -0.5(4)
C9 C38 C39 C17 0.6(4)
C17 C27 C40 C9 0.3(4)
C48 C27 C40 C9 180.0(2)
C38 C9 C40 C27 -0.2(4)
C44 C9 C40 C27 -179.6(2)
C18 N6 C42 C36 -164.4(2)
Ni1 N6 C42 C36 -20.9(2)
N2 C36 C42 N6 49.8(3)
C53 N3 C43 C50 -149.9(2)
C34 N3 C43 C50 84.3(3)
Ni2 N3 C43 C50 -34.2(3)
C21 N7 C44 C9 147.5(2)
Ni1 N7 C44 C9 -82.8(3)
C38 C9 C44 N7 -58.1(3)
C40 C9 C44 N7 121.3(3)
C36 N2 C45 C21 157.1(2)
C23 N2 C45 C21 -76.5(3)
Ni1 N2 C45 C21 42.7(2)
N7 C21 C45 N2 -56.9(3)
C35 C15 C46 C59 1.5(4)
C49 C15 C46 C59 175.5(3)
C48 N14 C47 C53 -169.2(2)
Ni2 N14 C47 C53 -29.5(3)
C47 N14 C48 C27 -142.0(2)
Ni2 N14 C48 C27 85.4(3)
C17 C27 C48 N14 62.4(3)
C40 C27 C48 N14 -117.2(3)
C51 N8 C49 C15 -169.7(2)
Ni2 N8 C49 C15 76.0(3)
C46 C15 C49 N8 59.3(4)
C35 C15 C49 N8 -126.8(3)
C29 N4 C50 C43 -177.2(2)
Ni2 N4 C50 C43 -45.7(2)
N3 C43 C50 N4 54.6(3)
C49 N8 C51 C34 174.2(2)
Ni2 N8 C51 C34 -56.9(2)
N3 C34 C51 N8 51.3(3)
C43 N3 C53 C47 68.0(3)
C34 N3 C53 C47 -167.6(2)
Ni2 N3 C53 C47 -49.1(2)
N14 C47 C53 N3 53.4(3)
C26 N5 C55 C23 177.5(2)
Ni1 N5 C55 C23 45.8(2)
N2 C23 C55 N5 -44.0(3)
C12 C37 C59 C46 0.1(4)
C15 C46 C59 C37 -1.8(4)
O20 Cl6 O60 Cl1 70.8(5)
O78 Cl6 O60 Cl1 -171.8(6)
O32 Cl6 O60 Cl1 -58.6(5)
O11 Cl6 O60 Cl1 4.8(6)
O60 Cl6 O78 Cl1 139(3)
O20 Cl6 O78 Cl1 -98(3)
O32 Cl6 O78 Cl1 19(2)
O60 Cl6 Cl1 O32 -120.4(3)
O20 Cl6 Cl1 O32 121.5(3)
O78 Cl6 Cl1 O32 20(3)
O11 Cl6 Cl1 O32 -169(6)
O60 Cl6 Cl1 O20 118.1(2)
O78 Cl6 Cl1 O20 -101(2)
O32 Cl6 Cl1 O20 -121.5(3)
O11 Cl6 Cl1 O20 70(6)
O20 Cl6 Cl1 O60 -118.1(2)
O78 Cl6 Cl1 O60 141(2)
O32 Cl6 Cl1 O60 120.4(3)
O11 Cl6 Cl1 O60 -49(6)
O60 Cl6 Cl1 O78 -141(2)
O20 Cl6 Cl1 O78 101(2)
O32 Cl6 Cl1 O78 -20(3)
O11 Cl6 Cl1 O78 171(5)
Cl6 O32 Cl1 O20 78.0(5)
Cl6 O32 Cl1 O11 -178.3(10)
Cl6 O32 Cl1 O60 -70.2(5)
Cl6 O32 Cl1 O78 3.0(4)
Cl6 O20 Cl1 O32 -84.3(6)
Cl6 O20 Cl1 O11 171.6(9)
Cl6 O20 Cl1 O60 65.8(5)
Cl6 O20 Cl1 O78 -8.7(4)
Cl6 O60 Cl1 O32 80.7(6)
Cl6 O60 Cl1 O20 -70.1(5)
Cl6 O60 Cl1 O11 -173.2(8)
Cl6 O60 Cl1 O78 5.7(4)
O32 Cl1 O11 Cl6 169(7)
O20 Cl1 O11 Cl6 -68(6)
O60 Cl1 O11 Cl6 47(6)
